data_4324436
loop_
_publ_author_name
'Vadapalli Chandrasekhar'
'Tapas Senapati'
'Atanu Dey'
'E. Carolina Sa\~nudo'

_publ_contact_author_address
;Head, Department of Chemistry
Indian Institute of Technology Kanpur
Kanpur 208016
Uttarpradesh
India
;
_publ_contact_author_email vc@iitk.ac.in
_publ_contact_author_fax '+91-512-259 7436'
_publ_contact_author_name 'Prof. V. Chandrasekhar'
_publ_contact_author_phone '+91-512-259 7259'
_publ_section_title
;
 Rational Assembly of Soluble Copper(II) Phosphonates: Synthesis,
 Structure and Magnetism of Molecular Tetranuclear Copper(II) Phosphonates
;
_journal_name_full 'Inorganic Chemistry'
_journal_page_first 1420
_journal_page_last 1428
_journal_paper_doi 10.1021/ic101982c
_journal_volume 50
_journal_year 2011
_chemical_formula_moiety 'C43 H52 Cu4 N4 O12 P'
_chemical_formula_sum 'C43 H52 Cu4 N4 O12 P'
_chemical_formula_weight 1102.02
_chemical_name_common copperphosphonate
_chemical_name_systematic
; 
 ? 
;
_space_group_IT_number 61
_symmetry_cell_setting orthorhombic
_symmetry_space_group_name_Hall '-P 2ac 2ab'
_symmetry_space_group_name_H-M 'P b c a'
_atom_sites_solution_hydrogens geom
_atom_sites_solution_primary direct
_atom_sites_solution_secondary difmap
_audit_creation_method SHELXL-97
_cell_angle_alpha 90.00
_cell_angle_beta 90.00
_cell_angle_gamma 90.00
_cell_formula_units_Z 8
_cell_length_a 20.5332(10)
_cell_length_b 18.2249(9)
_cell_length_c 24.1500(12)
_cell_measurement_reflns_used 7319
_cell_measurement_temperature 100(2)
_cell_measurement_theta_max 24.90
_cell_measurement_theta_min 2.23
_cell_volume 9037.3(8)
_computing_cell_refinement 'Bruker SMART'
_computing_data_collection 'Bruker SMART'
_computing_data_reduction 'Bruker SAINT'
_computing_molecular_graphics 'Bruker SHELXTL'
_computing_publication_material 'Bruker SHELXTL'
_computing_structure_refinement 'Bruker SHELXTL'
_computing_structure_solution 'Bruker SHELXTL'
_diffrn_ambient_temperature 100(2)
_diffrn_measured_fraction_theta_full 0.998
_diffrn_measured_fraction_theta_max 0.998
_diffrn_measurement_device_type 'CCD area detector'
_diffrn_measurement_method 'omega scans'
_diffrn_radiation_monochromator graphite
_diffrn_radiation_source 'fine-focus sealed tube'
_diffrn_radiation_type MoK\a
_diffrn_radiation_wavelength 0.71073
_diffrn_reflns_av_R_equivalents 0.0768
_diffrn_reflns_av_sigmaI/netI 0.0607
_diffrn_reflns_limit_h_max 27
_diffrn_reflns_limit_h_min -27
_diffrn_reflns_limit_k_max 24
_diffrn_reflns_limit_k_min -24
_diffrn_reflns_limit_l_max 32
_diffrn_reflns_limit_l_min -16
_diffrn_reflns_number 57925
_diffrn_reflns_theta_full 28.32
_diffrn_reflns_theta_max 28.32
_diffrn_reflns_theta_min 1.98
_exptl_absorpt_coefficient_mu 1.959
_exptl_absorpt_correction_T_max 0.8282
_exptl_absorpt_correction_T_min 0.5911
_exptl_absorpt_correction_type empirical
_exptl_absorpt_process_details SADABS
_exptl_crystal_colour blue
_exptl_crystal_density_diffrn 1.620
_exptl_crystal_description block
_exptl_crystal_F_000 4520
_exptl_crystal_size_max 0.30
_exptl_crystal_size_mid 0.20
_exptl_crystal_size_min 0.10
_refine_diff_density_max 1.693
_refine_diff_density_min -0.707
_refine_diff_density_rms 0.133
_refine_ls_extinction_method none
_refine_ls_goodness_of_fit_ref 1.035
_refine_ls_hydrogen_treatment constr
_refine_ls_matrix_type full
_refine_ls_number_parameters 571
_refine_ls_number_reflns 11242
_refine_ls_number_restraints 1
_refine_ls_restrained_S_all 1.036
_refine_ls_R_factor_all 0.0819
_refine_ls_R_factor_gt 0.0564
_refine_ls_shift/su_max 0.001
_refine_ls_shift/su_mean 0.000
_refine_ls_structure_factor_coef Fsqd
_refine_ls_weighting_details 'calc w=1/[\s^2^(Fo^2^)+(0.0628P)^2^+23.3710P] where P=(Fo^2^+2Fc^2^)/3'
_refine_ls_weighting_scheme calc
_refine_ls_wR_factor_gt 0.1306
_refine_ls_wR_factor_ref 0.1432
_reflns_number_gt 8397
_reflns_number_total 11242
_reflns_threshold_expression >2sigma(I)
_cod_data_source_file ic101982c_si_001_1.cif
_cod_data_source_block Complex_1
_cod_database_code 4324436

loop_
_symmetry_equiv_pos_as_xyz
'x, y, z'
'-x+1/2, -y, z+1/2'
'-x, y+1/2, -z+1/2'
'x+1/2, -y+1/2, -z'
'-x, -y, -z'
'x-1/2, y, -z-1/2'
'x, -y-1/2, z-1/2'
'-x-1/2, y-1/2, z'

loop_
_atom_site_label
_atom_site_type_symbol
_atom_site_fract_x
_atom_site_fract_y
_atom_site_fract_z
_atom_site_U_iso_or_equiv
_atom_site_adp_type
_atom_site_occupancy
_atom_site_symmetry_multiplicity
_atom_site_calc_flag
_atom_site_refinement_flags
Cu1 Cu 0.20473(2) 0.90326(3) 0.36074(2) 0.01665(12) Uani 1 1 d .
Cu2 Cu 0.11906(2) 0.90621(3) 0.45866(2) 0.01863(12) Uani 1 1 d .
Cu3 Cu 0.19282(2) 1.07706(3) 0.29302(2) 0.01613(12) Uani 1 1 d .
Cu4 Cu -0.04228(2) 0.96671(3) 0.42835(2) 0.02057(13) Uani 1 1 d .
P1 P 0.07391(5) 0.99300(5) 0.34864(4) 0.0148(2) Uani 1 1 d .
O1 O 0.01861(13) 1.02082(15) 0.38437(12) 0.0191(6) Uani 1 1 d .
O2 O 0.12415(12) 0.95137(14) 0.38504(12) 0.0164(6) Uani 1 1 d .
O3 O 0.10659(13) 1.05526(16) 0.31839(12) 0.0205(6) Uani 1 1 d .
O4 O -0.11018(14) 1.01842(16) 0.39213(13) 0.0242(7) Uani 1 1 d .
O5 O 0.15442(13) 1.15829(15) 0.25463(12) 0.0212(6) Uani 1 1 d .
O6 O 0.16843(13) 0.81120(15) 0.38288(13) 0.0212(6) Uani 1 1 d .
O7 O 0.21098(13) 0.91907(15) 0.46288(12) 0.0189(6) Uani 1 1 d .
O8 O 0.02565(14) 0.91227(16) 0.46571(13) 0.0238(7) Uani 1 1 d .
O9 O 0.23411(12) 0.98838(15) 0.32056(12) 0.0177(6) Uani 1 1 d .
O10 O 0.02158(16) 0.1533(2) 0.23694(15) 0.0375(8) Uani 1 1 d .
H11A H 0.0606 0.1493 0.2469 0.056 Uiso 1 1 calc R
O11 O 0.92688(16) 0.1364(2) 0.31875(16) 0.0353(8) Uani 1 1 d .
O2S O 0.05683(19) 0.7770(2) 0.1494(2) 0.0538(11) Uani 1 1 d .
H2S H 0.0676 0.7334 0.1559 0.081 Uiso 1 1 calc R
N1 N 0.28962(16) 0.86452(19) 0.34578(14) 0.0191(7) Uani 1 1 d .
N2 N 0.11395(17) 0.8381(2) 0.51879(15) 0.0240(8) Uani 1 1 d .
N3 N 0.27986(15) 1.10506(18) 0.27334(14) 0.0183(7) Uani 1 1 d .
N4 N -0.10071(17) 0.9056(2) 0.46940(15) 0.0221(8) Uani 1 1 d .
C1 C 0.25068(19) 0.8786(2) 0.49290(17) 0.0177(8) Uani 1 1 d .
C2 C 0.3085(2) 0.7990(2) 0.35561(18) 0.0226(9) Uani 1 1 d .
H2 H 0.3523 0.7869 0.3466 0.027 Uiso 1 1 calc R
C3 C -0.2011(2) 0.9512(2) 0.43029(18) 0.0217(9) Uani 1 1 d .
C4 C 0.2013(2) 0.7510(2) 0.39194(17) 0.0200(8) Uani 1 1 d .
C5 C 0.29769(19) 1.1663(2) 0.25171(17) 0.0198(8) Uani 1 1 d .
H5 H 0.3431 1.1753 0.2484 0.024 Uiso 1 1 calc R
C6 C 0.2689(2) 0.7419(2) 0.37918(17) 0.0210(9) Uani 1 1 d .
C7 C 0.2538(2) 1.2220(2) 0.23214(18) 0.0202(8) Uani 1 1 d .
C8 C -0.2694(2) 0.9423(3) 0.43172(18) 0.0251(9) Uani 1 1 d .
H8 H -0.2878 0.9048 0.4541 0.030 Uiso 1 1 calc R
C9 C -0.1629(2) 0.9025(2) 0.46434(17) 0.0219(9) Uani 1 1 d .
H9 H -0.1854 0.8656 0.4845 0.026 Uiso 1 1 calc R
C10 C -0.2161(2) 1.0509(3) 0.36565(19) 0.0245(9) Uani 1 1 d .
H10 H -0.1987 1.0884 0.3427 0.029 Uiso 1 1 calc R
C11 C 0.2444(2) 1.3418(2) 0.18812(18) 0.0241(9) Uani 1 1 d .
H11 H 0.2642 1.3845 0.1732 0.029 Uiso 1 1 calc R
C12 C 0.2000(2) 0.6250(2) 0.42533(18) 0.0274(10) Uani 1 1 d .
H12 H 0.1763 0.5855 0.4412 0.033 Uiso 1 1 calc R
C13 C 0.0016(2) 0.8514(3) 0.4942(2) 0.0337(12) Uani 1 1 d .
H13 H 0.0012 0.8117 0.4656 0.040 Uiso 1 1 calc R
C14 C 0.1768(2) 1.3343(2) 0.18893(18) 0.0238(9) Uani 1 1 d .
H14 H 0.1504 1.3720 0.1736 0.029 Uiso 1 1 calc R
C15 C -0.2825(2) 1.0409(3) 0.36799(19) 0.0262(10) Uani 1 1 d .
H15 H -0.3101 1.0714 0.3464 0.031 Uiso 1 1 calc R
C16 C 0.3335(2) 0.9196(2) 0.3239(2) 0.0258(10) Uani 1 1 d .
H16A H 0.3633 0.8968 0.2966 0.031 Uiso 1 1 calc R
H16B H 0.3603 0.9401 0.3543 0.031 Uiso 1 1 calc R
C17 C 0.2816(2) 1.2857(2) 0.20939(18) 0.0224(9) Uani 1 1 d .
H17 H 0.3277 1.2902 0.2087 0.027 Uiso 1 1 calc R
C18 C 0.1851(2) 1.2153(2) 0.23367(17) 0.0194(8) Uani 1 1 d .
C19 C 0.1625(2) 0.8083(2) 0.54313(18) 0.0225(9) Uani 1 1 d .
H19 H 0.1535 0.7731 0.5711 0.027 Uiso 1 1 calc R
C20 C -0.1734(2) 1.0066(2) 0.39649(17) 0.0206(9) Uani 1 1 d .
C21 C 0.0428(2) 0.9281(3) 0.2977(2) 0.0277(10) Uani 1 1 d .
C22 C 0.3184(2) 0.8901(2) 0.48759(19) 0.0233(9) Uani 1 1 d .
H22 H 0.3336 0.9260 0.4622 0.028 Uiso 1 1 calc R
C23 C 0.1478(2) 1.2730(2) 0.21162(18) 0.0240(9) Uani 1 1 d .
H23 H 0.1016 1.2697 0.2123 0.029 Uiso 1 1 calc R
C24 C -0.0676(2) 0.8592(3) 0.5099(2) 0.0373(13) Uani 1 1 d .
H24A H -0.0886 0.8103 0.5111 0.045 Uiso 1 1 calc R
H24B H -0.0709 0.8816 0.5471 0.045 Uiso 1 1 calc R
C25 C -0.3098(2) 0.9872(3) 0.40125(19) 0.0272(10) Uani 1 1 d .
H25 H -0.3557 0.9814 0.4030 0.033 Uiso 1 1 calc R
C26 C 0.2769(2) 0.7854(3) 0.56286(19) 0.0284(10) Uani 1 1 d .
H26 H 0.2628 0.7501 0.5892 0.034 Uiso 1 1 calc R
C27 C 0.0468(2) 0.8243(3) 0.5362(2) 0.0382(13) Uani 1 1 d .
H27A H 0.0402 0.7709 0.5417 0.046 Uiso 1 1 calc R
H27B H 0.0384 0.8493 0.5719 0.046 Uiso 1 1 calc R
C28 C 0.2300(2) 0.8242(2) 0.53149(16) 0.0197(8) Uani 1 1 d .
C29 C 0.2988(2) 0.6742(2) 0.39047(19) 0.0248(9) Uani 1 1 d .
H29 H 0.3437 0.6685 0.3821 0.030 Uiso 1 1 calc R
C30 C 0.3291(2) 1.0506(2) 0.2886(2) 0.0257(10) Uani 1 1 d .
H30A H 0.3514 1.0655 0.3232 0.031 Uiso 1 1 calc R
H30B H 0.3621 1.0462 0.2589 0.031 Uiso 1 1 calc R
C31 C -0.0158(2) 0.9631(3) 0.2680(2) 0.0305(11) Uani 1 1 d .
H31A H -0.0026 1.0101 0.2517 0.046 Uiso 1 1 calc R
H31B H -0.0509 0.9714 0.2947 0.046 Uiso 1 1 calc R
H31C H -0.0311 0.9302 0.2387 0.046 Uiso 1 1 calc R
C32 C 0.2660(2) 0.6158(2) 0.41311(19) 0.0275(10) Uani 1 1 d .
H32 H 0.2874 0.5705 0.4202 0.033 Uiso 1 1 calc R
C33 C 0.0955(2) 0.9131(3) 0.2540(2) 0.0468(16) Uani 1 1 d .
H33A H 0.1336 0.8911 0.2719 0.070 Uiso 1 1 calc R
H33B H 0.1082 0.9593 0.2363 0.070 Uiso 1 1 calc R
H33C H 0.0784 0.8793 0.2260 0.070 Uiso 1 1 calc R
C34 C 0.3629(2) 0.8506(3) 0.5181(2) 0.0288(10) Uani 1 1 d .
H34 H 0.4082 0.8596 0.5133 0.035 Uiso 1 1 calc R
C35 C 0.0218(2) 0.8565(3) 0.3248(3) 0.0392(13) Uani 1 1 d .
H35A H 0.0068 0.8222 0.2962 0.059 Uiso 1 1 calc R
H35B H -0.0138 0.8662 0.3509 0.059 Uiso 1 1 calc R
H35C H 0.0588 0.8350 0.3447 0.059 Uiso 1 1 calc R
C36 C 0.3425(2) 0.7978(3) 0.5560(2) 0.0343(11) Uani 1 1 d .
H36 H 0.3735 0.7707 0.5769 0.041 Uiso 1 1 calc R
C37 C 0.1687(2) 0.6902(2) 0.41488(18) 0.0243(9) Uani 1 1 d .
H37 H 0.1237 0.6944 0.4234 0.029 Uiso 1 1 calc R
C38 C 0.2956(2) 0.9801(3) 0.2966(3) 0.0453(15) Uani 1 1 d .
H38 H 0.2867 0.9618 0.2583 0.054 Uiso 1 1 calc R
C39 C 0.0167(3) 0.1396(3) 0.1793(2) 0.0490(15) Uani 1 1 d .
H40A H -0.0273 0.1520 0.1666 0.074 Uiso 1 1 calc R
H40B H 0.0253 0.0876 0.1721 0.074 Uiso 1 1 calc R
H40C H 0.0486 0.1697 0.1595 0.074 Uiso 1 1 calc R
H101 H 0.9575 0.1328 0.2978 0.041(17) Uiso 1 1 d R
H100 H 0.9212 0.1124 0.3437 0.07(3) Uiso 1 1 d R
C40 C 0.4952(7) 1.0345(8) 0.5573(6) 0.161(5) Uiso 1 1 d D
H40 H 0.4936 1.0545 0.5936 0.193 Uiso 1 1 calc R
C41 C 0.5245(5) 0.9733(6) 0.5427(5) 0.109(3) Uiso 1 1 d D
H41 H 0.5438 0.9496 0.5737 0.131 Uiso 1 1 calc R
C42 C 0.5352(6) 0.9331(7) 0.4930(5) 0.123(4) Uiso 1 1 d .
H42 H 0.5598 0.8890 0.4920 0.148 Uiso 1 1 calc R
C8S C -0.0126(3) 0.7837(4) 0.1527(3) 0.0575(17) Uani 1 1 d .
H8S1 H -0.0249 0.7987 0.1903 0.086 Uiso 1 1 calc R
H8S2 H -0.0328 0.7363 0.1441 0.086 Uiso 1 1 calc R
H8S3 H -0.0275 0.8206 0.1261 0.086 Uiso 1 1 calc R

loop_
_atom_site_aniso_label
_atom_site_aniso_U_11
_atom_site_aniso_U_22
_atom_site_aniso_U_33
_atom_site_aniso_U_23
_atom_site_aniso_U_13
_atom_site_aniso_U_12
Cu1 0.0121(2) 0.0157(2) 0.0221(3) 0.0012(2) 0.00014(19) 0.00123(18)
Cu2 0.0144(2) 0.0206(2) 0.0209(3) 0.0066(2) -0.0003(2) -0.00047(19)
Cu3 0.0103(2) 0.0188(2) 0.0192(3) 0.0040(2) 0.00108(18) -0.00086(18)
Cu4 0.0129(2) 0.0252(3) 0.0236(3) 0.0087(2) 0.0031(2) -0.0003(2)
P1 0.0104(4) 0.0166(5) 0.0174(5) 0.0024(4) 0.0007(4) -0.0006(4)
O1 0.0156(13) 0.0185(13) 0.0233(15) 0.0082(12) 0.0030(12) 0.0022(11)
O2 0.0124(13) 0.0170(13) 0.0199(14) 0.0058(11) 0.0000(11) 0.0016(11)
O3 0.0119(13) 0.0253(15) 0.0242(16) 0.0097(13) 0.0022(12) 0.0009(11)
O4 0.0161(14) 0.0274(15) 0.0292(17) 0.0100(13) 0.0044(13) 0.0011(12)
O5 0.0140(13) 0.0248(15) 0.0247(16) 0.0103(13) 0.0006(12) -0.0010(12)
O6 0.0187(14) 0.0167(13) 0.0283(16) 0.0028(12) -0.0018(12) 0.0001(11)
O7 0.0168(13) 0.0224(14) 0.0174(14) 0.0021(12) -0.0033(11) -0.0013(11)
O8 0.0157(14) 0.0261(15) 0.0296(17) 0.0149(13) 0.0044(12) 0.0010(12)
O9 0.0119(13) 0.0201(14) 0.0211(15) 0.0014(12) 0.0015(11) 0.0020(11)
O10 0.0227(16) 0.051(2) 0.038(2) 0.0122(18) -0.0029(15) -0.0003(16)
O11 0.0256(17) 0.044(2) 0.036(2) 0.0153(18) -0.0026(16) -0.0021(16)
O2S 0.044(2) 0.056(3) 0.062(3) -0.011(2) 0.000(2) 0.001(2)
N1 0.0156(16) 0.0221(17) 0.0197(18) -0.0019(14) -0.0007(14) 0.0010(14)
N2 0.0200(17) 0.0283(19) 0.0238(19) 0.0082(16) 0.0001(15) -0.0030(15)
N3 0.0115(15) 0.0222(17) 0.0212(18) 0.0007(15) 0.0041(14) -0.0003(13)
N4 0.0178(17) 0.0303(19) 0.0183(18) 0.0057(15) 0.0006(14) -0.0037(15)
C1 0.0190(19) 0.0189(18) 0.015(2) -0.0051(16) -0.0060(16) 0.0028(16)
C2 0.020(2) 0.021(2) 0.026(2) -0.0061(18) -0.0045(18) 0.0059(17)
C3 0.0166(19) 0.028(2) 0.020(2) -0.0059(18) 0.0050(17) -0.0010(17)
C4 0.022(2) 0.0178(18) 0.020(2) -0.0028(16) -0.0050(17) -0.0004(17)
C5 0.0146(18) 0.028(2) 0.017(2) -0.0047(17) 0.0065(16) -0.0044(17)
C6 0.029(2) 0.0162(18) 0.018(2) -0.0054(16) -0.0077(17) 0.0053(17)
C7 0.0178(19) 0.0210(19) 0.022(2) -0.0023(17) 0.0020(17) -0.0005(16)
C8 0.017(2) 0.035(2) 0.023(2) -0.003(2) 0.0082(18) -0.0030(18)
C9 0.021(2) 0.028(2) 0.016(2) -0.0001(18) 0.0048(17) -0.0042(18)
C10 0.019(2) 0.030(2) 0.024(2) 0.0014(19) 0.0015(18) 0.0026(18)
C11 0.032(2) 0.0175(19) 0.023(2) 0.0013(17) 0.0052(19) -0.0047(18)
C12 0.042(3) 0.021(2) 0.019(2) -0.0024(18) -0.007(2) -0.002(2)
C13 0.024(2) 0.032(3) 0.045(3) 0.018(2) 0.007(2) 0.004(2)
C14 0.033(2) 0.021(2) 0.018(2) 0.0024(17) 0.0007(18) 0.0016(18)
C15 0.019(2) 0.034(2) 0.026(2) -0.005(2) -0.0001(18) 0.0069(18)
C16 0.0146(19) 0.030(2) 0.033(3) 0.005(2) 0.0026(18) 0.0009(17)
C17 0.021(2) 0.021(2) 0.026(2) -0.0020(18) 0.0064(18) -0.0058(17)
C18 0.019(2) 0.0179(19) 0.021(2) 0.0005(17) 0.0012(17) -0.0004(16)
C19 0.027(2) 0.021(2) 0.020(2) 0.0046(17) 0.0027(18) 0.0009(18)
C20 0.0179(19) 0.025(2) 0.019(2) -0.0029(17) 0.0050(16) 0.0003(17)
C21 0.015(2) 0.031(2) 0.037(3) -0.007(2) -0.0069(19) 0.0005(18)
C22 0.021(2) 0.023(2) 0.025(2) -0.0001(18) -0.0018(18) -0.0020(17)
C23 0.022(2) 0.026(2) 0.024(2) 0.0026(19) -0.0018(18) -0.0015(18)
C24 0.024(2) 0.050(3) 0.038(3) 0.027(3) -0.002(2) -0.007(2)
C25 0.0140(19) 0.037(2) 0.031(3) -0.009(2) 0.0026(18) 0.0018(18)
C26 0.031(2) 0.029(2) 0.025(2) 0.007(2) -0.003(2) 0.009(2)
C27 0.023(2) 0.050(3) 0.042(3) 0.026(3) 0.000(2) -0.004(2)
C28 0.024(2) 0.022(2) 0.0129(19) -0.0014(16) -0.0054(16) 0.0032(17)
C29 0.030(2) 0.020(2) 0.024(2) -0.0061(18) -0.0122(19) 0.0048(18)
C30 0.0133(19) 0.031(2) 0.033(3) 0.005(2) 0.0041(18) -0.0014(17)
C31 0.022(2) 0.039(3) 0.030(3) -0.007(2) -0.012(2) 0.004(2)
C32 0.041(3) 0.0171(19) 0.025(2) -0.0066(18) -0.011(2) 0.0090(19)
C33 0.025(2) 0.069(4) 0.046(3) -0.037(3) -0.013(2) 0.012(3)
C34 0.018(2) 0.032(2) 0.035(3) -0.002(2) -0.0039(19) 0.0001(19)
C35 0.031(3) 0.024(2) 0.063(4) -0.009(2) -0.018(3) -0.005(2)
C36 0.029(2) 0.039(3) 0.036(3) 0.006(2) -0.011(2) 0.011(2)
C37 0.028(2) 0.019(2) 0.026(2) -0.0022(18) -0.0022(19) 0.0003(18)
C38 0.022(2) 0.031(3) 0.083(5) 0.015(3) 0.016(3) 0.004(2)
C39 0.043(3) 0.060(4) 0.044(3) 0.011(3) -0.011(3) -0.017(3)
C8S 0.047(4) 0.071(4) 0.054(4) -0.015(3) 0.002(3) 0.015(3)

loop_
_atom_type_symbol
_atom_type_description
_atom_type_scat_dispersion_real
_atom_type_scat_dispersion_imag
_atom_type_scat_source
C C 0.0033 0.0016 'International Tables Vol C Tables 4.2.6.8 and 6.1.1.4'
H H 0.0000 0.0000 'International Tables Vol C Tables 4.2.6.8 and 6.1.1.4'
N N 0.0061 0.0033 'International Tables Vol C Tables 4.2.6.8 and 6.1.1.4'
O O 0.0106 0.0060 'International Tables Vol C Tables 4.2.6.8 and 6.1.1.4'
P P 0.1023 0.0942 'International Tables Vol C Tables 4.2.6.8 and 6.1.1.4'
Cu Cu 0.3201 1.2651 'International Tables Vol C Tables 4.2.6.8 and 6.1.1.4'

loop_
_geom_angle_atom_site_label_1
_geom_angle_atom_site_label_2
_geom_angle_atom_site_label_3
_geom_angle
_geom_angle_site_symmetry_3
O6 Cu1 N1 94.82(13) .
O6 Cu1 O9 165.78(13) .
N1 Cu1 O9 85.22(13) .
O6 Cu1 O2 88.85(11) .
N1 Cu1 O2 171.34(13) .
O9 Cu1 O2 93.15(11) .
O6 Cu1 Cu2 63.84(9) .
N1 Cu1 Cu2 134.53(11) .
O9 Cu1 Cu2 125.19(8) .
O2 Cu1 Cu2 41.31(8) .
O7 Cu2 N2 95.37(14) .
O7 Cu2 O8 166.82(13) .
N2 Cu2 O8 85.16(14) .
O7 Cu2 O2 86.80(11) .
N2 Cu2 O2 164.32(14) .
O8 Cu2 O2 96.26(12) .
O7 Cu2 Cu1 56.90(9) .
N2 Cu2 Cu1 129.03(11) .
O8 Cu2 Cu1 131.71(10) .
O2 Cu2 Cu1 41.31(8) .
O3 Cu3 O5 86.26(12) .
O3 Cu3 N3 174.66(14) .
O5 Cu3 N3 93.32(13) .
O3 Cu3 O9 96.97(11) .
O5 Cu3 O9 171.09(13) .
N3 Cu3 O9 84.23(13) .
O4 Cu4 N4 93.86(14) .
O4 Cu4 O1 88.18(12) .
N4 Cu4 O1 175.38(14) .
O4 Cu4 O8 178.74(12) .
N4 Cu4 O8 84.94(14) .
O1 Cu4 O8 92.99(12) .
O3 P1 O1 110.98(16) .
O3 P1 O2 110.26(15) .
O1 P1 O2 109.83(16) .
O3 P1 C21 108.5(2) .
O1 P1 C21 109.84(19) .
O2 P1 C21 107.35(18) .
P1 O1 Cu4 129.33(17) .
P1 O2 Cu2 133.03(16) .
P1 O2 Cu1 127.52(17) .
Cu2 O2 Cu1 97.38(11) .
P1 O3 Cu3 136.29(18) .
C20 O4 Cu4 127.3(3) .
C18 O5 Cu3 126.8(3) .
C4 O6 Cu1 125.6(3) .
C1 O7 Cu2 125.1(3) .
C13 O8 Cu2 110.5(3) .
C13 O8 Cu4 112.5(3) .
Cu2 O8 Cu4 134.83(15) .
C38 O9 Cu1 113.8(3) .
C38 O9 Cu3 110.0(3) .
Cu1 O9 Cu3 134.88(14) .
C2 N1 C16 121.8(4) .
C2 N1 Cu1 125.8(3) .
C16 N1 Cu1 112.3(3) .
C19 N2 C27 122.0(4) .
C19 N2 Cu2 125.5(3) .
C27 N2 Cu2 112.4(3) .
C5 N3 C30 119.6(3) .
C5 N3 Cu3 126.7(3) .
C30 N3 Cu3 113.6(3) .
C9 N4 C24 120.1(4) .
C9 N4 Cu4 126.8(3) .
C24 N4 Cu4 113.1(3) .
O7 C1 C22 118.5(4) .
O7 C1 C28 124.4(4) .
C22 C1 C28 117.1(4) .
N1 C2 C6 125.3(4) .
C8 C3 C20 119.7(4) .
C8 C3 C9 117.1(4) .
C20 C3 C9 123.2(4) .
O6 C4 C37 118.7(4) .
O6 C4 C6 124.2(4) .
C37 C4 C6 117.1(4) .
N3 C5 C7 124.7(4) .
C29 C6 C4 118.9(4) .
C29 C6 C2 117.7(4) .
C4 C6 C2 123.4(4) .
C17 C7 C18 119.0(4) .
C17 C7 C5 117.3(4) .
C18 C7 C5 123.7(4) .
C25 C8 C3 121.1(4) .
N4 C9 C3 124.7(4) .
C15 C10 C20 121.3(4) .
C17 C11 C14 118.4(4) .
C37 C12 C32 121.3(4) .
O8 C13 C27 112.7(4) .
O8 C13 C24 113.0(4) .
C27 C13 C24 117.7(4) .
C23 C14 C11 121.0(4) .
C10 C15 C25 121.2(4) .
N1 C16 C38 110.2(4) .
C11 C17 C7 122.2(4) .
O5 C18 C23 118.4(4) .
O5 C18 C7 123.6(4) .
C23 C18 C7 118.0(4) .
N2 C19 C28 125.1(4) .
O4 C20 C10 118.5(4) .
O4 C20 C3 123.8(4) .
C10 C20 C3 117.6(4) .
C35 C21 C33 110.0(4) .
C35 C21 C31 109.5(4) .
C33 C21 C31 107.8(4) .
C35 C21 P1 111.4(4) .
C33 C21 P1 109.4(3) .
C31 C21 P1 108.6(3) .
C34 C22 C1 121.9(4) .
C14 C23 C18 121.4(4) .
N4 C24 C13 109.3(4) .
C8 C25 C15 119.1(4) .
C36 C26 C28 121.4(4) .
C13 C27 N2 109.9(4) .
C26 C28 C1 119.7(4) .
C26 C28 C19 116.7(4) .
C1 C28 C19 123.6(4) .
C32 C29 C6 122.9(4) .
N3 C30 C38 107.6(4) .
C29 C32 C12 117.8(4) .
C22 C34 C36 120.8(4) .
C26 C36 C34 119.1(4) .
C12 C37 C4 122.0(4) .
O9 C38 C30 112.5(4) .
O9 C38 C16 111.5(4) .
C30 C38 C16 117.1(4) .
C41 C40 C42 108.1(13) 5_676
C40 C41 C42 137.1(13) .
C41 C42 C40 114.8(11) 5_676

loop_
_geom_bond_atom_site_label_1
_geom_bond_atom_site_label_2
_geom_bond_distance
_geom_bond_site_symmetry_2
Cu1 O6 1.912(3) .
Cu1 N1 1.915(3) .
Cu1 O9 1.927(3) .
Cu1 O2 1.962(3) .
Cu1 Cu2 2.9477(7) .
Cu2 O7 1.905(3) .
Cu2 N2 1.914(4) .
Cu2 O8 1.929(3) .
Cu2 O2 1.962(3) .
Cu3 O3 1.915(3) .
Cu3 O5 1.916(3) .
Cu3 N3 1.918(3) .
Cu3 O9 1.942(3) .
Cu4 O4 1.896(3) .
Cu4 N4 1.914(3) .
Cu4 O1 1.914(3) .
Cu4 O8 1.935(3) .
P1 O3 1.507(3) .
P1 O1 1.514(3) .
P1 O2 1.553(3) .
P1 C21 1.822(5) .
O4 C20 1.320(5) .
O5 C18 1.316(5) .
O6 C4 1.307(5) .
O7 C1 1.316(5) .
O8 C13 1.395(5) .
O9 C38 1.397(5) .
O10 C39 1.417(7) .
O2S C8S 1.433(7) .
N1 C2 1.279(5) .
N1 C16 1.449(5) .
N2 C19 1.278(5) .
N2 C27 1.463(6) .
N3 C5 1.285(5) .
N3 C30 1.465(5) .
N4 C9 1.284(5) .
N4 C24 1.460(6) .
C1 C22 1.411(6) .
C1 C28 1.426(6) .
C2 C6 1.437(6) .
C3 C8 1.411(6) .
C3 C20 1.418(6) .
C3 C9 1.442(6) .
C4 C37 1.408(6) .
C4 C6 1.430(6) .
C5 C7 1.437(6) .
C6 C29 1.407(6) .
C7 C17 1.406(6) .
C7 C18 1.418(6) .
C8 C25 1.378(6) .
C10 C15 1.377(6) .
C10 C20 1.404(6) .
C11 C17 1.376(6) .
C11 C14 1.394(6) .
C12 C37 1.374(6) .
C12 C32 1.396(7) .
C13 C27 1.463(7) .
C13 C24 1.478(6) .
C14 C23 1.380(6) .
C15 C25 1.384(7) .
C16 C38 1.502(7) .
C18 C23 1.405(6) .
C19 C28 1.443(6) .
C21 C35 1.523(7) .
C21 C33 1.536(7) .
C21 C31 1.538(6) .
C22 C34 1.378(6) .
C26 C36 1.376(7) .
C26 C28 1.414(6) .
C29 C32 1.374(7) .
C30 C38 1.471(7) .
C34 C36 1.393(7) .
C40 C41 1.316(12) .
C40 C42 1.487(17) 5_676
C41 C42 1.423(14) .
C42 C40 1.487(17) 5_676
